data_7064389
loop_
_publ_author_name
'Devaraj , Karthickram'
'Bhuvanesh, Nattamai'
'Sundaravel, Karuppasamy'

_publ_section_title
;
 Nickel(II)-Flavonolate Complexes of Tetradentate 4N Donor Ligands as
 Enzyme-Substrate Models of Quercetin-2,4-Dioxygenase: Role of Ligand
 Steric and Electronic Properties on Dioxygenolysis
;
_journal_name_full 'New Journal of Chemistry'
_journal_paper_doi 10.1039/D6NJ00257A
_journal_year 2026
_chemical_formula_moiety 'C36 H39 N4 Ni O3, Cl O4'
_chemical_formula_sum 'C36 H39 Cl N4 Ni O7'
_chemical_formula_weight 733.87
_space_group_crystal_system monoclinic
_space_group_IT_number 14
_space_group_name_Hall '-P 2yn'
_space_group_name_H-M_alt 'P 1 21/n 1'
_atom_sites_solution_hydrogens geom
_atom_sites_solution_primary dual
_audit_creation_date 2024-08-02
_audit_creation_method
;
Olex2 1.5
(compiled 2023.08.24 svn.re1ec1418 for OlexSys, GUI svn.r6817)
;
_audit_update_record
;
2026-01-22 deposited with the CCDC.	2026-04-28 downloaded from the CCDC.
;
_cell_angle_alpha 90
_cell_angle_beta 105.9780(10)
_cell_angle_gamma 90
_cell_formula_units_Z 4
_cell_length_a 9.65110(10)
_cell_length_b 29.7064(3)
_cell_length_c 12.03790(10)
_cell_measurement_reflns_used 26043
_cell_measurement_temperature 100.6(10)
_cell_measurement_theta_max 79.4240
_cell_measurement_theta_min 2.9380
_cell_volume 3317.93(6)
_computing_cell_refinement 'CrysAlisPro 1.171.43.98a (Rigaku OD, 2023)'
_computing_data_collection 'CrysAlisPro system (CCD 43.128a 64-bit (release 20-06-2024))'
_computing_data_reduction 'CrysAlisPro 1.171.43.98a (Rigaku OD, 2023)'
_computing_molecular_graphics 'Olex2 1.5 (Dolomanov et al., 2009)'
_computing_publication_material 'Olex2 1.5 (Dolomanov et al., 2009)'
_computing_structure_refinement 'SHELXL 2019/1 (Sheldrick, 2015)'
_computing_structure_solution 'SHELXT 2018/2 (Sheldrick, 2018)'
_diffrn_ambient_environment N~2~
_diffrn_ambient_temperature 100.6(10)
_diffrn_detector 'Hybrid Pixel Array Detector'
_diffrn_detector_area_resol_mean 10.0000
_diffrn_detector_type HyPix
_diffrn_measured_fraction_theta_full 1.000
_diffrn_measured_fraction_theta_max 0.999
_diffrn_measurement_details
;
List of Runs (angles in degrees, time in seconds):

  # Type    Start    End  Width  t~exp~   \w     \q     \k     \f   Frames
#--------------------------------------------------------------------------
  1  \w    -26.00  11.00   0.50    0.10    --   47.69 -19.00 120.00   74
  2  \w     48.00 112.00   0.50    0.10    --   47.69-152.00  66.00  128
  3  \w     97.00 128.00   0.50    0.30    --  113.25-152.00  66.00   62
  4  \w     44.00  99.00   0.50    0.30    --  113.25-125.00  60.00  110
  5  \w    -21.00   4.00   0.50    0.10    --   47.69 -19.00 -60.00   50
  6  \w    -27.00  -2.00   0.50    0.10    --   47.69 -19.00-180.00   50
  7  \w     60.00 106.00   0.50    0.30    --  113.25 -95.00 -60.00   92
  8  \w     77.00 102.00   0.50    0.30    --  113.25-122.00-132.00   50
  9  \w     32.00  92.00   0.50    0.10    --   47.69-122.00-132.00  120
 10  \w     55.00 106.00   0.50    0.30    --  113.25 -95.00 -90.00  102
 11  \w     52.00  98.00   0.50    0.30    --  113.25 -95.00-120.00   92
 12  \w     42.00 104.00   0.50    0.30    --  113.25 -95.00-150.00  124
 13  \w     42.00  75.00   0.50    0.30    --  113.25 -61.00 -90.00   66
 14  \w     44.00  75.00   0.50    0.30    --  113.25 -61.00-120.00   62
 15  \w     48.00  74.00   0.50    0.30    --  113.25 -61.00-150.00   52
 16  \w     42.00  67.00   0.50    0.30    --  113.25 -61.00  60.00   50
 17  \w    107.00 173.00   0.50    0.30    --  113.25  30.00 -90.00  132
 18  \w    104.00 178.00   0.50    0.30    --  113.25  45.00 -60.00  148
 19  \w    106.00 177.00   0.50    0.30    --  113.25  61.00-150.00  142
 20  \w     97.00 178.00   0.50    0.30    --  113.25 122.00 -51.00  162
 21  \w     77.00 158.00   0.50    0.30    --  113.25 152.00 109.00  162
 22  \w    101.00 158.00   0.50    0.30    --  113.25 125.00 150.00  114
 23  \w    -26.00  23.00   0.50    0.10    --  -47.69  38.00  90.00   98
 24  \w    -85.00 -11.00   0.50    0.10    --  -47.69 122.00 -51.00  148
 25  \w   -105.00 -27.00   0.50    0.10    --  -47.69 152.00 109.00  156
 26  \w    -10.00  27.00   0.50    0.10    --  -47.69  19.00 -30.00   74
 27  \w    -11.00  25.00   0.50    0.10    --  -47.69  19.00-150.00   72
 28  \w   -119.00 -55.00   0.50    0.10    --  -47.69-152.00  66.00  128
 29  \w   -161.00 -75.00   0.50    0.30    --  -91.75-122.00-132.00  172
 30  \w    -46.00 -21.00   0.50    0.30    --  -91.75  45.00-180.00   50
 31  \w    -49.00 -24.00   0.50    0.30    --  -91.75  45.00 120.00   50
 32  \w    -48.00 -22.00   0.50    0.30    --  -91.75  45.00 150.00   52
;
_diffrn_measurement_device 'four-circle diffractometer'
_diffrn_measurement_device_type 'XtaLAB Synergy, Dualflex, HyPix'
_diffrn_measurement_method '\w scans'
_diffrn_orient_matrix_type 'CrysAlisPro convention (1999,Acta A55,543-557)'
_diffrn_orient_matrix_UB_11 -0.1007262000
_diffrn_orient_matrix_UB_12 -0.0015245000
_diffrn_orient_matrix_UB_13 -0.1239654000
_diffrn_orient_matrix_UB_21 0.0163384000
_diffrn_orient_matrix_UB_22 -0.0515477000
_diffrn_orient_matrix_UB_23 -0.0012941000
_diffrn_orient_matrix_UB_31 -0.1310306000
_diffrn_orient_matrix_UB_32 -0.0052073000
_diffrn_orient_matrix_UB_33 0.0486312000
_diffrn_radiation_monochromator mirror
_diffrn_radiation_probe x-ray
_diffrn_radiation_type 'Cu K\a'
_diffrn_radiation_wavelength 1.54184
_diffrn_reflns_av_R_equivalents 0.0278
_diffrn_reflns_av_unetI/netI 0.0175
_diffrn_reflns_Laue_measured_fraction_full 1.000
_diffrn_reflns_Laue_measured_fraction_max 0.999
_diffrn_reflns_limit_h_max 8
_diffrn_reflns_limit_h_min -12
_diffrn_reflns_limit_k_max 33
_diffrn_reflns_limit_k_min -37
_diffrn_reflns_limit_l_max 15
_diffrn_reflns_limit_l_min -14
_diffrn_reflns_number 34615
_diffrn_reflns_point_group_measured_fraction_full 1.000
_diffrn_reflns_point_group_measured_fraction_max 0.999
_diffrn_reflns_theta_full 67.684
_diffrn_reflns_theta_max 74.501
_diffrn_reflns_theta_min 2.975
_diffrn_source 'micro-focus sealed X-ray tube'
_diffrn_source_current '1 mA'
_diffrn_source_type 'PhotonJet (Cu) X-ray Source'
_diffrn_source_voltage '50 kV'
_exptl_absorpt_coefficient_mu 2.059
_exptl_absorpt_correction_T_max 1.000
_exptl_absorpt_correction_T_min 0.292
_exptl_absorpt_correction_type gaussian
_exptl_absorpt_process_details
;
CrysAlisPro 1.171.43.98a (Rigaku Oxford Diffraction, 2023) 
Numerical absorption correction based on gaussian integration over 
a multifaceted crystal model 
Empirical absorption correction using spherical harmonics, 
implemented in SCALE3 ABSPACK scaling algorithm.
;
_exptl_crystal_colour green
_exptl_crystal_colour_primary green
_exptl_crystal_density_diffrn 1.469
_exptl_crystal_description block
_exptl_crystal_F_000 1536
_exptl_crystal_size_max 0.54
_exptl_crystal_size_mid 0.413
_exptl_crystal_size_min 0.139
_refine_diff_density_max 0.608
_refine_diff_density_min -0.443
_refine_diff_density_rms 0.049
_refine_ls_extinction_method none
_refine_ls_goodness_of_fit_ref 1.108
_refine_ls_hydrogen_treatment constr
_refine_ls_matrix_type full
_refine_ls_number_parameters 702
_refine_ls_number_reflns 6767
_refine_ls_number_restraints 1325
_refine_ls_restrained_S_all 1.037
_refine_ls_R_factor_all 0.0422
_refine_ls_R_factor_gt 0.0413
_refine_ls_shift/su_max 0.002
_refine_ls_shift/su_mean 0.000
_refine_ls_structure_factor_coef Fsqd
_refine_ls_weighting_details 'w=1/[\s^2^(Fo^2^)+(0.0376P)^2^+2.9423P] where P=(Fo^2^+2Fc^2^)/3'
_refine_ls_weighting_scheme calc
_refine_ls_wR_factor_gt 0.1018
_refine_ls_wR_factor_ref 0.1023
_reflns_Friedel_coverage 0.000
_reflns_number_gt 6555
_reflns_number_total 6767
_reflns_threshold_expression 'I > 2\s(I)'
_cod_data_source_file d6nj00257a2.cif
_cod_data_source_block kskr38
_cod_database_code 7064389
_shelx_shelxl_version_number 2019/1
_chemical_oxdiff_formula 'C36  H41  Cl1  N4  Ni1  O7  '
_shelx_space_group_comment
;
The symmetry employed for this shelxl refinement is uniquely defined
by the following loop, which should always be used as a source of
symmetry information in preference to the above space-group names.
They are only intended as comments.
;
_shelx_estimated_absorpt_t_max 0.763
_shelx_estimated_absorpt_t_min 0.403
_olex2_refinement_description
;
1. Fixed Uiso
 At 1.2 times of:
  All C(H) groups, All C(H,H) groups, All C(H,H,H,H) groups
 At 1.5 times of:
  All C(H,H,H) groups
2. Restrained distances
 C16A-C15 \\sim C16-C15
 with sigma of 0.01
 N4-C16A \\sim N4-C16
 with sigma of 0.01
 N4-C17A \\sim N4-C17 \\sim N4-C21 \\sim N4-C21A
 with sigma of 0.01
 C18A-C17A \\sim C18-C17 \\sim C21-C20 \\sim C21A-C20A
 with sigma of 0.01
 C19A-C18A \\sim C19-C18 \\sim C20-C19 \\sim C20A-C19A
 with sigma of 0.01
 N3-C13A \\sim N3-C13
 with sigma of 0.01
 C9-C10 \\sim C9-C10A
 with sigma of 0.01
3. Uiso/Uaniso restraints and constraints
O1 \\sim O2 \\sim O3 \\sim C23 \\sim C24 \\sim C25 \\sim C26 \\sim C27 \\sim
C28 \\sim C29 \\sim C30 \\sim C31 \\sim C32 \\sim C33 \\sim C34 \\sim C35 \\sim
C36 \\sim C10 \\sim C11 \\sim C12 \\sim C13 \\sim C14 \\sim C16 \\sim C17 \\sim
C18 \\sim C19 \\sim C20 \\sim C21 \\sim C22 \\sim O1A \\sim O2A \\sim O3A \\sim
C23A \\sim C24A \\sim C25A \\sim C26A \\sim C27A \\sim C28A \\sim C29A \\sim
C30A \\sim C31A \\sim C32A \\sim C33A \\sim C34A \\sim C35A \\sim C36A \\sim
C10A \\sim C11A \\sim C12A \\sim C13A \\sim C14A \\sim C16A \\sim C17A \\sim
C18A \\sim C19A \\sim C20A \\sim C21A \\sim C22A: within 2A with sigma of 0.01
and sigma for terminal atoms of 0.02 within 2A
Uanis(C22A) = Uanis(C22)
4. Rigid body (RIGU) restrains
 O1, O2, O3, C23, C24, C25, C26, C27, C28, C29, C30, C31, C32, C33, C34, C35,
 C36, C10, C11, C12, C13, C14, C16, C17, C18, C19, C20, C21, C22, O1A, O2A, O3A,
  C23A, C24A, C25A, C26A, C27A, C28A, C29A, C30A, C31A, C32A, C33A, C34A, C35A,
 C36A, C10A, C11A, C12A, C13A, C14A, C16A, C17A, C18A, C19A, C20A, C21A, C22A
 with sigma for 1-2 distances of 0.01 and sigma for 1-3 distances of 0.01
5. Same fragment restrains
{C10, C11, C12, C13, C14} sigma for 1-2: 0.01, 1-3: 0.04
as in
{C10A, C11A, C12A, C13A, C14A}
{O1, O2, O3, C23, C24, C25, C26, C27, C28, C29, C30, C31, C32, C33, C34, C35,
C36} sigma for 1-2: 0.01, 1-3: 0.04
as in
{O1A, O2A, O3A, C23A, C24A, C25A, C26A, C27A, C28A, C29A, C30A, C31A, C32A,
C33A, C34A, C35A, C36A}
6. Others
 Sof(O1A)=Sof(O2A)=Sof(O3A)=Sof(C23A)=Sof(C24A)=Sof(C25A)=Sof(C26A)=Sof(H26A)=
 Sof(C27A)=Sof(H27A)=Sof(C28A)=Sof(H28A)=Sof(C29A)=Sof(H29A)=Sof(C30A)=
 Sof(C31A)=Sof(C32A)=Sof(H32A)=Sof(C33A)=Sof(H33A)=Sof(C34A)=Sof(H34A)=
 Sof(C35A)=Sof(H35A)=Sof(C36A)=Sof(H36A)=Sof(C10A)=Sof(H10A)=Sof(C11A)=
 Sof(H11A)=Sof(C12A)=Sof(H12A)=Sof(C13A)=Sof(C14A)=Sof(H14D)=Sof(H14E)=
 Sof(H14F)=Sof(C22A)=1-FVAR(1)
 Sof(O1)=Sof(O2)=Sof(O3)=Sof(C23)=Sof(C24)=Sof(C25)=Sof(C26)=Sof(H26)=Sof(C27)=
 Sof(H27)=Sof(C28)=Sof(H28)=Sof(C29)=Sof(H29)=Sof(C30)=Sof(C31)=Sof(C32)=
 Sof(H32)=Sof(C33)=Sof(H33)=Sof(C34)=Sof(H34)=Sof(C35)=Sof(H35)=Sof(C36)=
 Sof(H36)=Sof(C10)=Sof(H10)=Sof(C11)=Sof(H11)=Sof(C12)=Sof(H12)=Sof(C13)=
 Sof(C14)=Sof(H14A)=Sof(H14B)=Sof(H14C)=Sof(C22)=FVAR(1)
 Sof(H15C)=Sof(H15D)=Sof(C16A)=Sof(H16C)=Sof(H16D)=Sof(C17A)=Sof(H17C)=
 Sof(H17D)=Sof(C18A)=Sof(H18C)=Sof(H18D)=Sof(C19A)=Sof(H19C)=Sof(H19D)=
 Sof(C20A)=Sof(H20C)=Sof(H20D)=Sof(C21A)=Sof(H21C)=Sof(H21D)=1-FVAR(2)
 Sof(H15A)=Sof(H15B)=Sof(C16)=Sof(H16A)=Sof(H16B)=Sof(C17)=Sof(H17A)=Sof(H17B)=
 Sof(C18)=Sof(H18A)=Sof(H18B)=Sof(C19)=Sof(H19A)=Sof(H19B)=Sof(C20)=Sof(H20A)=
 Sof(H20B)=Sof(C21)=Sof(H21A)=Sof(H21B)=FVAR(2)
7.a Secondary CH2 refined with riding coordinates:
 C7(H7A,H7B), C8(H8A,H8B), C15(H15A,H15B), C15(H15C,H15D), C16(H16A,H16B),
 C17(H17A,H17B), C18(H18A,H18B), C19(H19A,H19B), C20(H20A,H20B), C21(H21A,H21B),
  C16A(H16C,H16D), C17A(H17C,H17D), C18A(H18C,H18D), C19A(H19C,H19D), C20A(H20C,
 H20D), C21A(H21C,H21D)
7.b Aromatic/amide H refined with riding coordinates:
 C3(H3), C4(H4), C5(H5), C26(H26), C27(H27), C28(H28), C29(H29), C32(H32),
 C33(H33), C34(H34), C35(H35), C36(H36), C10(H10), C11(H11), C12(H12),
 C26A(H26A), C27A(H27A), C28A(H28A), C29A(H29A), C32A(H32A), C33A(H33A),
 C34A(H34A), C35A(H35A), C36A(H36A), C10A(H10A), C11A(H11A), C12A(H12A)
7.c Idealised Me refined as rotating group:
 C1(H1A,H1B,H1C), C14(H14A,H14B,H14C), C14A(H14D,H14E,H14F)
;
_olex2_exptl_crystal_mounting_method 'The crystal was mounted on a MITIGEN holder'
_olex2_submission_original_sample_id KSB_240727_SDc_KSKR38
_olex2_submission_special_instructions 'No special instructions were received'
_oxdiff_exptl_absorpt_empirical_details
;
Empirical correction (ABSPACK) includes:
- Absorption correction using spherical harmonics
- Frame scaling
- Detector area scaling
;
_oxdiff_exptl_absorpt_empirical_full_max 1.316
_oxdiff_exptl_absorpt_empirical_full_min 0.793

loop_
_space_group_symop_operation_xyz
'x, y, z'
'-x+1/2, y+1/2, -z+1/2'
'-x, -y, -z'
'x-1/2, -y-1/2, z-1/2'

loop_
_atom_site_label
_atom_site_type_symbol
_atom_site_fract_x
_atom_site_fract_y
_atom_site_fract_z
_atom_site_U_iso_or_equiv
_atom_site_adp_type
_atom_site_occupancy
_atom_site_site_symmetry_order
_atom_site_calc_flag
_atom_site_refinement_flags_posn
_atom_site_refinement_flags_adp
_atom_site_refinement_flags_occupancy
_atom_site_disorder_assembly
_atom_site_disorder_group
Ni1 Ni 0.65425(3) 0.64834(2) 0.64377(3) 0.02692(10) Uani 1 1 d . . . . .
N1 N 0.69268(17) 0.59007(6) 0.54415(16) 0.0313(4) Uani 1 1 d . . . . .
N2 N 0.74770(17) 0.67714(5) 0.52610(13) 0.0277(3) Uani 1 1 d . . . . .
N3 N 0.86656(17) 0.64810(5) 0.75290(14) 0.0290(3) Uani 1 1 d D . . . .
N4 N 0.61831(17) 0.71721(5) 0.68854(14) 0.0284(3) Uani 1 1 d D . . . .
C1 C 0.7119(3) 0.53166(8) 0.6869(2) 0.0473(6) Uani 1 1 d . . . . .
H1A H 0.804915 0.543451 0.732655 0.071 Uiso 1 1 calc R U . . .
H1B H 0.712725 0.498715 0.691410 0.071 Uiso 1 1 calc R U . . .
H1C H 0.634864 0.543494 0.717370 0.071 Uiso 1 1 calc R U . . .
C2 C 0.6862(2) 0.54574(7) 0.5648(2) 0.0362(5) Uani 1 1 d . . . . .
C3 C 0.6557(2) 0.51476(7) 0.4736(2) 0.0428(5) Uani 1 1 d . . . . .
H3 H 0.649980 0.483553 0.489017 0.051 Uiso 1 1 calc R U . . .
C4 C 0.6337(2) 0.52954(8) 0.3613(2) 0.0444(5) Uani 1 1 d . . . . .
H4 H 0.610104 0.508796 0.298828 0.053 Uiso 1 1 calc R U . . .
C5 C 0.6465(2) 0.57443(8) 0.3412(2) 0.0416(5) Uani 1 1 d . . . . .
H5 H 0.634975 0.585305 0.265019 0.050 Uiso 1 1 calc R U . . .
C6 C 0.6769(2) 0.60393(7) 0.43487(18) 0.0335(4) Uani 1 1 d . . . . .
C7 C 0.6897(3) 0.65357(7) 0.41499(18) 0.0396(5) Uani 1 1 d . . . . .
H7A H 0.754456 0.658508 0.365023 0.048 Uiso 1 1 calc R U . . .
H7B H 0.593783 0.665972 0.374931 0.048 Uiso 1 1 calc R U . . .
C8 C 0.9052(2) 0.67004(7) 0.56849(18) 0.0325(4) Uani 1 1 d . . . . .
H8A H 0.954922 0.696065 0.545206 0.039 Uiso 1 1 calc R U . . .
H8B H 0.931097 0.642889 0.530894 0.039 Uiso 1 1 calc R U . . .
C9 C 0.9586(2) 0.66445(6) 0.69703(18) 0.0293(4) Uani 1 1 d D . . . .
C15 C 0.7104(2) 0.72571(7) 0.51800(18) 0.0347(4) Uani 1 1 d D . . . .
H15A H 0.612229 0.729887 0.465877 0.042 Uiso 0.791(3) 1 calc R U P A 1
H15B H 0.778817 0.742360 0.485144 0.042 Uiso 0.791(3) 1 calc R U P A 1
H15C H 0.685169 0.735200 0.436027 0.042 Uiso 0.209(3) 1 calc R U P A 2
H15D H 0.795327 0.743403 0.560755 0.042 Uiso 0.209(3) 1 calc R U P A 2
O1 O 0.5186(3) 0.61942(8) 0.7212(2) 0.0284(5) Uani 0.690(2) 1 d D U P B 1
O2 O 0.4585(2) 0.64636(8) 0.5033(2) 0.0277(5) Uani 0.690(2) 1 d D U P B 1
O3 O 0.1604(7) 0.5725(3) 0.6003(4) 0.0292(10) Uani 0.690(2) 1 d D U P B 1
C23 C 0.3677(3) 0.62177(9) 0.5308(2) 0.0255(6) Uani 0.690(2) 1 d D U P B 1
C24 C 0.2409(3) 0.60500(10) 0.4464(3) 0.0282(6) Uani 0.690(2) 1 d D U P B 1
C25 C 0.1404(3) 0.58099(10) 0.4866(3) 0.0293(6) Uani 0.690(2) 1 d D U P B 1
C26 C 0.0151(6) 0.5637(2) 0.4117(5) 0.0348(10) Uani 0.690(2) 1 d D U P B 1
H26 H -0.053143 0.547763 0.440406 0.042 Uiso 0.690(2) 1 calc R U P B 1
C27 C -0.0074(9) 0.5704(3) 0.2945(6) 0.0450(14) Uani 0.690(2) 1 d D U P B 1
H27 H -0.093316 0.559542 0.242037 0.054 Uiso 0.690(2) 1 calc R U P B 1
C28 C 0.0955(4) 0.59310(13) 0.2517(3) 0.0426(8) Uani 0.690(2) 1 d D U P B 1
H28 H 0.079932 0.596457 0.170746 0.051 Uiso 0.690(2) 1 calc R U P B 1
C29 C 0.2175(6) 0.6103(2) 0.3262(4) 0.0356(11) Uani 0.690(2) 1 d D U P B 1
H29 H 0.286173 0.625841 0.297030 0.043 Uiso 0.690(2) 1 calc R U P B 1
C30 C 0.2868(3) 0.58417(9) 0.6820(2) 0.0277(6) Uani 0.690(2) 1 d D U P B 1
C31 C 0.2857(4) 0.56810(11) 0.7958(3) 0.0311(6) Uani 0.690(2) 1 d D U P B 1
C32 C 0.3991(9) 0.5784(4) 0.8943(5) 0.0358(10) Uani 0.690(2) 1 d D U P B 1
H32 H 0.478176 0.596130 0.887244 0.043 Uiso 0.690(2) 1 calc R U P B 1
C33 C 0.3946(5) 0.56262(14) 1.0017(3) 0.0469(9) Uani 0.690(2) 1 d D U P B 1
H33 H 0.470483 0.570126 1.068094 0.056 Uiso 0.690(2) 1 calc R U P B 1
C34 C 0.2818(5) 0.53615(14) 1.0141(3) 0.0526(9) Uani 0.690(2) 1 d D U P B 1
H34 H 0.281250 0.524979 1.087957 0.063 Uiso 0.690(2) 1 calc R U P B 1
C35 C 0.1708(7) 0.52626(19) 0.9184(5) 0.0509(12) Uani 0.690(2) 1 d D U P B 1
H35 H 0.092428 0.508437 0.926425 0.061 Uiso 0.690(2) 1 calc R U P B 1
C36 C 0.1715(6) 0.5417(3) 0.8114(5) 0.0435(13) Uani 0.690(2) 1 d D U P B 1
H36 H 0.093250 0.534496 0.746384 0.052 Uiso 0.690(2) 1 calc R U P B 1
C10 C 1.1001(5) 0.6732(3) 0.7625(4) 0.0308(12) Uani 0.690(2) 1 d D U P B 1
H10 H 1.166755 0.685716 0.725786 0.037 Uiso 0.690(2) 1 calc R U P B 1
C11 C 1.1445(5) 0.66408(17) 0.8793(4) 0.0323(11) Uani 0.690(2) 1 d D U P B 1
H11 H 1.240665 0.670199 0.923098 0.039 Uiso 0.690(2) 1 calc R U P B 1
C12 C 1.0474(5) 0.64603(16) 0.9310(4) 0.0330(10) Uani 0.690(2) 1 d D U P B 1
H12 H 1.076982 0.639153 1.011148 0.040 Uiso 0.690(2) 1 calc R U P B 1
C13 C 0.9058(5) 0.6376(2) 0.8675(3) 0.0302(10) Uani 0.690(2) 1 d D U P B 1
C14 C 0.7994(5) 0.61821(16) 0.9239(3) 0.0381(9) Uani 0.690(2) 1 d D U P B 1
H14A H 0.825556 0.586966 0.946321 0.057 Uiso 0.690(2) 1 calc R U P B 1
H14B H 0.702869 0.619066 0.869681 0.057 Uiso 0.690(2) 1 calc R U P B 1
H14C H 0.800038 0.635877 0.992828 0.057 Uiso 0.690(2) 1 calc R U P B 1
C16 C 0.7169(3) 0.74406(8) 0.6356(2) 0.0290(5) Uani 0.791(3) 1 d D U P A 1
H16A H 0.687029 0.776057 0.629055 0.035 Uiso 0.791(3) 1 calc R U P A 1
H16B H 0.817010 0.742340 0.685872 0.035 Uiso 0.791(3) 1 calc R U P A 1
C17 C 0.6627(3) 0.72447(9) 0.8169(2) 0.0368(6) Uani 0.791(3) 1 d D U P A 1
H17A H 0.766613 0.717504 0.847134 0.044 Uiso 0.791(3) 1 calc R U P A 1
H17B H 0.609114 0.703110 0.852785 0.044 Uiso 0.791(3) 1 calc R U P A 1
C18 C 0.6361(4) 0.77223(10) 0.8531(3) 0.0431(7) Uani 0.791(3) 1 d D U P A 1
H18A H 0.659924 0.773795 0.938465 0.052 Uiso 0.791(3) 1 calc R U P A 1
H18B H 0.700382 0.793365 0.827408 0.052 Uiso 0.791(3) 1 calc R U P A 1
C19 C 0.4800(4) 0.78644(13) 0.8015(3) 0.0442(8) Uani 0.791(3) 1 d D U P A 1
H19A H 0.416901 0.768905 0.837846 0.053 Uiso 0.791(3) 1 calc R U P A 1
H19B H 0.469188 0.818711 0.817871 0.053 Uiso 0.791(3) 1 calc R U P A 1
C20 C 0.4342(3) 0.77875(10) 0.6723(3) 0.0401(7) Uani 0.791(3) 1 d D U P A 1
H20A H 0.485187 0.800336 0.634697 0.048 Uiso 0.791(3) 1 calc R U P A 1
H20B H 0.329466 0.784410 0.642135 0.048 Uiso 0.791(3) 1 calc R U P A 1
C21 C 0.4672(3) 0.73097(9) 0.6417(3) 0.0376(6) Uani 0.791(3) 1 d D U P A 1
H21A H 0.405540 0.709909 0.670550 0.045 Uiso 0.791(3) 1 calc R U P A 1
H21B H 0.440859 0.728129 0.556507 0.045 Uiso 0.791(3) 1 calc R U P A 1
C22 C 0.3936(3) 0.60802(11) 0.6509(3) 0.0233(6) Uani 0.690(2) 1 d . U P B 1
O1A O 0.4520(5) 0.63989(18) 0.5567(5) 0.0259(10) Uani 0.310(2) 1 d D U P B 2
O2A O 0.5686(5) 0.62010(17) 0.7774(5) 0.0287(10) Uani 0.310(2) 1 d D U P B 2
O3A O 0.1651(16) 0.5754(7) 0.6242(10) 0.033(2) Uani 0.310(2) 1 d D U P B 2
C23A C 0.4405(7) 0.6080(2) 0.7332(5) 0.0253(11) Uani 0.310(2) 1 d D U P B 2
C24A C 0.3572(7) 0.5844(2) 0.7975(6) 0.0316(12) Uani 0.310(2) 1 d D U P B 2
C25A C 0.2197(7) 0.5694(2) 0.7382(6) 0.0337(13) Uani 0.310(2) 1 d D U P B 2
C26A C 0.1346(13) 0.5464(6) 0.7949(11) 0.039(2) Uani 0.310(2) 1 d D U P B 2
H26A H 0.042300 0.535509 0.753437 0.047 Uiso 0.310(2) 1 calc R U P B 2
C27A C 0.1855(14) 0.5396(4) 0.9125(11) 0.047(2) Uani 0.310(2) 1 d D U P B 2
H27A H 0.125528 0.524974 0.952077 0.057 Uiso 0.310(2) 1 calc R U P B 2
C28A C 0.3248(10) 0.5538(3) 0.9755(8) 0.0471(16) Uani 0.310(2) 1 d D U P B 2
H28A H 0.361183 0.547514 1.055667 0.057 Uiso 0.310(2) 1 calc R U P B 2
C29A C 0.405(2) 0.5768(9) 0.9169(10) 0.038(2) Uani 0.310(2) 1 d D U P B 2
H29A H 0.496978 0.588117 0.958664 0.046 Uiso 0.310(2) 1 calc R U P B 2
C30A C 0.2437(6) 0.5966(2) 0.5589(5) 0.0273(11) Uani 0.310(2) 1 d D U P B 2
C31A C 0.1741(8) 0.5923(2) 0.4370(6) 0.0295(13) Uani 0.310(2) 1 d D U P B 2
C32A C 0.2428(13) 0.6054(5) 0.3533(8) 0.033(2) Uani 0.310(2) 1 d D U P B 2
H32A H 0.332554 0.620683 0.377499 0.040 Uiso 0.310(2) 1 calc R U P B 2
C33A C 0.1839(8) 0.5968(2) 0.2368(6) 0.0388(15) Uani 0.310(2) 1 d D U P B 2
H33A H 0.234509 0.605458 0.182758 0.047 Uiso 0.310(2) 1 calc R U P B 2
C34A C 0.0518(7) 0.5756(3) 0.1988(7) 0.0422(16) Uani 0.310(2) 1 d D U P B 2
H34A H 0.011976 0.569081 0.119077 0.051 Uiso 0.310(2) 1 calc R U P B 2
C35A C -0.0211(19) 0.5640(8) 0.2775(11) 0.038(2) Uani 0.310(2) 1 d D U P B 2
H35A H -0.113729 0.550611 0.251394 0.045 Uiso 0.310(2) 1 calc R U P B 2
C36A C 0.0374(12) 0.5716(5) 0.3933(10) 0.033(2) Uani 0.310(2) 1 d D U P B 2
H36A H -0.015024 0.562652 0.445790 0.039 Uiso 0.310(2) 1 calc R U P B 2
C10A C 1.1037(9) 0.6770(6) 0.7303(10) 0.028(2) Uani 0.310(2) 1 d D U P B 2
H10A H 1.152422 0.689145 0.678410 0.033 Uiso 0.310(2) 1 calc R U P B 2
C11A C 1.1689(12) 0.6700(4) 0.8458(9) 0.031(2) Uani 0.310(2) 1 d D U P B 2
H11A H 1.268576 0.676276 0.877389 0.037 Uiso 0.310(2) 1 calc R U P B 2
C12A C 1.0891(10) 0.6541(3) 0.9144(9) 0.031(2) Uani 0.310(2) 1 d D U P B 2
H12A H 1.132966 0.649375 0.994396 0.037 Uiso 0.310(2) 1 calc R U P B 2
C13A C 0.9427(11) 0.6447(5) 0.8676(7) 0.031(2) Uani 0.310(2) 1 d D U P B 2
C14A C 0.8544(11) 0.6275(4) 0.9434(9) 0.044(2) Uani 0.310(2) 1 d D U P B 2
H14D H 0.770790 0.647174 0.936049 0.066 Uiso 0.310(2) 1 calc R U P B 2
H14E H 0.913238 0.627206 1.023975 0.066 Uiso 0.310(2) 1 calc R U P B 2
H14F H 0.821310 0.596884 0.919700 0.066 Uiso 0.310(2) 1 calc R U P B 2
C16A C 0.5875(9) 0.7353(3) 0.5662(7) 0.037(2) Uani 0.209(3) 1 d D U P A 2
H16C H 0.499034 0.721021 0.517079 0.044 Uiso 0.209(3) 1 calc R U P A 2
H16D H 0.571095 0.768158 0.566424 0.044 Uiso 0.209(3) 1 calc R U P A 2
C17A C 0.7274(10) 0.7387(3) 0.7796(8) 0.0355(19) Uani 0.209(3) 1 d D U P A 2
H17C H 0.820140 0.738574 0.759305 0.043 Uiso 0.209(3) 1 calc R U P A 2
H17D H 0.740710 0.721503 0.852132 0.043 Uiso 0.209(3) 1 calc R U P A 2
C18A C 0.6866(11) 0.7869(3) 0.7985(10) 0.0375(19) Uani 0.209(3) 1 d D U P A 2
H18C H 0.763848 0.800826 0.860681 0.045 Uiso 0.209(3) 1 calc R U P A 2
H18D H 0.676739 0.804524 0.726862 0.045 Uiso 0.209(3) 1 calc R U P A 2
C19A C 0.5457(11) 0.7884(5) 0.8313(11) 0.040(2) Uani 0.209(3) 1 d D U P A 2
H19C H 0.556302 0.771811 0.904511 0.047 Uiso 0.209(3) 1 calc R U P A 2
H19D H 0.520476 0.819973 0.843083 0.047 Uiso 0.209(3) 1 calc R U P A 2
C20A C 0.4269(11) 0.7672(3) 0.7361(13) 0.0427(19) Uani 0.209(3) 1 d D U P A 2
H20C H 0.408957 0.785636 0.665120 0.051 Uiso 0.209(3) 1 calc R U P A 2
H20D H 0.336716 0.765930 0.760055 0.051 Uiso 0.209(3) 1 calc R U P A 2
C21A C 0.4718(9) 0.7194(3) 0.7117(12) 0.0376(19) Uani 0.209(3) 1 d D U P A 2
H21C H 0.472991 0.700027 0.778845 0.045 Uiso 0.209(3) 1 calc R U P A 2
H21D H 0.398546 0.707181 0.643957 0.045 Uiso 0.209(3) 1 calc R U P A 2
C22A C 0.3763(9) 0.6164(3) 0.6084(8) 0.0233(6) Uani 0.310(2) 1 d . U P B 2
Cl1 Cl 1.02444(5) 0.81716(2) 0.61847(4) 0.03028(11) Uani 1 1 d . . . . .
O4 O 1.14043(16) 0.84891(5) 0.63413(13) 0.0400(4) Uani 1 1 d . . . . .
O5 O 0.98185(19) 0.80246(7) 0.50073(15) 0.0519(4) Uani 1 1 d . . . . .
O6 O 1.07050(18) 0.77905(5) 0.69277(16) 0.0500(4) Uani 1 1 d . . . . .
O7 O 0.90441(17) 0.83818(6) 0.64635(15) 0.0442(4) Uani 1 1 d . . . . .

loop_
_atom_site_aniso_label
_atom_site_aniso_U_11
_atom_site_aniso_U_22
_atom_site_aniso_U_33
_atom_site_aniso_U_23
_atom_site_aniso_U_13
_atom_site_aniso_U_12
Ni1 0.01936(16) 0.02492(17) 0.03656(19) 0.00110(13) 0.00785(13) -0.00225(12)
N1 0.0217(7) 0.0260(8) 0.0440(10) -0.0035(7) 0.0051(7) -0.0017(6)
N2 0.0320(8) 0.0257(8) 0.0245(8) -0.0010(6) 0.0062(6) -0.0015(6)
N3 0.0280(8) 0.0291(8) 0.0273(8) -0.0008(6) 0.0034(6) 0.0037(6)
N4 0.0265(8) 0.0271(8) 0.0344(9) 0.0016(7) 0.0130(7) 0.0005(6)
C1 0.0505(14) 0.0305(11) 0.0624(16) 0.0055(10) 0.0183(12) -0.0001(10)
C2 0.0248(9) 0.0284(10) 0.0559(13) 0.0015(9) 0.0123(9) 0.0002(8)
C3 0.0313(11) 0.0257(10) 0.0730(17) -0.0084(10) 0.0174(11) -0.0016(8)
C4 0.0338(11) 0.0388(12) 0.0587(15) -0.0163(11) 0.0093(10) -0.0028(9)
C5 0.0368(11) 0.0382(12) 0.0435(12) -0.0118(10) 0.0004(9) 0.0009(9)
C6 0.0281(9) 0.0336(10) 0.0335(10) -0.0052(8) -0.0005(8) 0.0004(8)
C7 0.0541(13) 0.0334(11) 0.0253(10) -0.0028(8) 0.0007(9) 0.0021(9)
C8 0.0302(10) 0.0350(10) 0.0364(11) -0.0040(8) 0.0160(8) -0.0049(8)
C9 0.0223(9) 0.0246(9) 0.0394(11) -0.0063(8) 0.0056(8) 0.0007(7)
C15 0.0480(12) 0.0247(9) 0.0332(10) 0.0028(8) 0.0141(9) 0.0007(9)
O1 0.0257(13) 0.0344(11) 0.0245(12) 0.0016(10) 0.0059(10) -0.0058(10)
O2 0.0230(10) 0.0303(11) 0.0285(13) 0.0012(10) 0.0051(10) -0.0041(8)
O3 0.0230(14) 0.0331(19) 0.0325(18) -0.0039(17) 0.0092(13) -0.0065(11)
C23 0.0218(13) 0.0255(13) 0.0292(15) 0.0005(11) 0.0072(10) 0.0013(11)
C24 0.0242(14) 0.0253(14) 0.0335(16) -0.0003(11) 0.0054(12) -0.0008(11)
C25 0.0249(13) 0.0280(14) 0.0335(15) -0.0013(12) 0.0057(11) -0.0001(11)
C26 0.0258(19) 0.034(2) 0.043(2) -0.0015(16) 0.0058(15) -0.0072(14)
C27 0.035(2) 0.044(3) 0.046(2) -0.004(2) -0.006(2) -0.0077(18)
C28 0.0430(19) 0.0446(18) 0.0324(16) 0.0019(14) -0.0026(15) -0.0085(16)
C29 0.035(2) 0.035(2) 0.034(2) 0.0042(18) 0.0049(18) -0.0044(18)
C30 0.0244(12) 0.0267(12) 0.0319(13) -0.0037(10) 0.0074(10) -0.0027(10)
C31 0.0357(17) 0.0262(14) 0.0355(16) -0.0039(13) 0.0169(14) -0.0043(13)
C32 0.039(2) 0.037(2) 0.035(2) 0.001(2) 0.0167(19) -0.0084(17)
C33 0.061(2) 0.046(2) 0.0344(18) -0.0013(15) 0.0137(17) -0.0166(18)
C34 0.076(2) 0.051(2) 0.0382(17) 0.0032(15) 0.0276(17) -0.0190(18)
C35 0.062(2) 0.050(3) 0.048(2) -0.003(2) 0.0262(17) -0.023(2)
C36 0.047(3) 0.044(3) 0.043(2) -0.0061(18) 0.0183(19) -0.015(2)
C10 0.0256(17) 0.030(2) 0.036(3) -0.004(2) 0.0071(16) -0.0017(13)
C11 0.026(2) 0.032(2) 0.034(3) -0.0034(19) -0.0002(17) 0.0002(17)
C12 0.033(2) 0.033(2) 0.0273(17) -0.0007(13) -0.0007(15) -0.0003(16)
C13 0.029(2) 0.028(2) 0.0295(17) -0.0005(13) 0.0027(14) -0.0005(17)
C14 0.041(2) 0.047(2) 0.0238(18) 0.0058(15) 0.0035(17) -0.0081(19)
C16 0.0304(12) 0.0236(11) 0.0359(13) 0.0003(9) 0.0142(10) -0.0036(9)
C17 0.0433(15) 0.0355(14) 0.0350(13) 0.0012(11) 0.0163(12) 0.0050(12)
C18 0.0543(18) 0.0412(15) 0.0369(14) -0.0028(12) 0.0178(13) 0.0067(14)
C19 0.048(2) 0.0406(16) 0.052(2) 0.0028(15) 0.0283(17) 0.0126(17)
C20 0.0336(14) 0.0346(14) 0.0556(18) 0.0037(13) 0.0178(13) 0.0087(11)
C21 0.0258(12) 0.0332(14) 0.0541(17) 0.0010(13) 0.0116(12) 0.0020(10)
C22 0.0208(11) 0.0243(13) 0.0254(18) -0.0006(12) 0.0074(14) -0.0019(10)
O1A 0.018(2) 0.029(2) 0.030(3) -0.001(2) 0.008(2) -0.0024(18)
O2A 0.023(2) 0.033(2) 0.029(3) 0.002(2) 0.005(2) -0.0029(18)
O3A 0.027(3) 0.031(3) 0.042(4) -0.008(4) 0.012(3) -0.005(2)
C23A 0.021(2) 0.026(2) 0.030(3) -0.002(2) 0.009(2) -0.002(2)
C24A 0.032(3) 0.027(3) 0.039(3) -0.004(2) 0.014(2) -0.003(2)
C25A 0.031(3) 0.029(3) 0.046(3) -0.006(2) 0.018(2) -0.005(2)
C26A 0.043(4) 0.033(4) 0.048(4) -0.001(3) 0.024(3) -0.012(4)
C27A 0.056(4) 0.040(4) 0.054(4) 0.000(4) 0.029(3) -0.016(4)
C28A 0.055(3) 0.044(3) 0.046(3) 0.002(3) 0.020(3) -0.016(3)
C29A 0.044(4) 0.036(4) 0.037(4) 0.000(4) 0.013(3) -0.011(3)
C30A 0.019(2) 0.025(2) 0.037(2) -0.004(2) 0.0064(19) -0.0020(18)
C31A 0.020(3) 0.025(3) 0.040(3) -0.004(2) 0.004(3) -0.004(2)
C32A 0.024(3) 0.033(4) 0.036(4) -0.004(3) -0.004(3) -0.008(3)
C33A 0.034(3) 0.038(3) 0.036(3) 0.000(3) -0.003(3) -0.010(3)
C34A 0.036(3) 0.039(3) 0.041(3) -0.001(3) -0.007(3) -0.006(3)
C35A 0.029(4) 0.034(4) 0.044(4) -0.004(3) -0.001(3) -0.008(3)
C36A 0.023(3) 0.031(4) 0.044(4) -0.003(3) 0.008(3) -0.008(3)
C10A 0.016(3) 0.023(4) 0.039(5) -0.005(4) 0.000(3) -0.002(2)
C11A 0.024(3) 0.028(3) 0.036(4) -0.003(3) 0.002(3) -0.001(3)
C12A 0.027(4) 0.030(4) 0.030(4) 0.000(3) 0.001(3) -0.002(3)
C13A 0.030(4) 0.031(4) 0.032(3) 0.002(3) 0.007(3) 0.000(3)
C14A 0.036(5) 0.052(5) 0.037(5) 0.005(4) -0.003(4) -0.008(4)
C16A 0.036(4) 0.024(4) 0.046(5) 0.000(4) 0.003(4) -0.001(3)
C17A 0.040(4) 0.029(4) 0.037(4) -0.002(3) 0.011(3) -0.002(3)
C18A 0.042(4) 0.031(4) 0.042(4) -0.001(3) 0.015(3) 0.002(3)
C19A 0.041(4) 0.036(4) 0.048(4) 0.000(3) 0.021(4) 0.006(4)
C20A 0.033(4) 0.039(4) 0.059(4) 0.002(4) 0.017(4) 0.008(3)
C21A 0.029(4) 0.033(4) 0.055(4) -0.004(4) 0.019(3) 0.004(3)
C22A 0.0208(11) 0.0243(13) 0.0254(18) -0.0006(12) 0.0074(14) -0.0019(10)
Cl1 0.0253(2) 0.0315(2) 0.0305(2) -0.00101(17) 0.00156(17) 0.00160(17)
O4 0.0360(8) 0.0405(9) 0.0412(8) 0.0042(7) 0.0067(7) -0.0080(6)
O5 0.0451(9) 0.0679(12) 0.0384(9) -0.0189(8) 0.0047(7) 0.0011(8)
O6 0.0412(9) 0.0357(8) 0.0628(11) 0.0149(8) -0.0029(8) -0.0029(7)
O7 0.0408(9) 0.0440(9) 0.0525(10) -0.0032(7) 0.0208(7) 0.0045(7)

loop_
_atom_type_symbol
_atom_type_description
_atom_type_scat_dispersion_real
_atom_type_scat_dispersion_imag
_atom_type_scat_source
C C 0.0181 0.0091 'International Tables Vol C Tables 4.2.6.8 and 6.1.1.4'
H H 0.0000 0.0000 'International Tables Vol C Tables 4.2.6.8 and 6.1.1.4'
Cl Cl 0.3639 0.7018 'International Tables Vol C Tables 4.2.6.8 and 6.1.1.4'
N N 0.0311 0.0180 'International Tables Vol C Tables 4.2.6.8 and 6.1.1.4'
Ni Ni -3.0029 0.5091 'International Tables Vol C Tables 4.2.6.8 and 6.1.1.4'
O O 0.0492 0.0322 'International Tables Vol C Tables 4.2.6.8 and 6.1.1.4'

loop_
_exptl_crystal_face_index_h
_exptl_crystal_face_index_k
_exptl_crystal_face_index_l
_exptl_crystal_face_perp_dist
0 -1 0 0.0723
0 1 0 0.0670
-1 0 0 0.2373
1 0 0 0.1757
0 0 1 0.2357
0 0 -1 0.2054
-2 -1 2 0.3028
2 1 -2 0.2530

loop_
_geom_angle_atom_site_label_1
_geom_angle_atom_site_label_2
_geom_angle_atom_site_label_3
_geom_angle
_geom_angle_site_symmetry_1
_geom_angle_site_symmetry_3
_geom_angle_publ_flag
N2 Ni1 N1 77.31(6) . . ?
N2 Ni1 N3 84.01(7) . . ?
N2 Ni1 N4 84.80(6) . . ?
N2 Ni1 O2 85.82(8) . . ?
N2 Ni1 O2A 175.85(16) . . ?
N3 Ni1 N1 93.23(6) . . ?
N3 Ni1 N4 92.46(6) . . ?
N3 Ni1 O2 167.89(8) . . ?
N3 Ni1 O2A 92.29(15) . . ?
N4 Ni1 N1 160.54(7) . . ?
N4 Ni1 O2A 93.49(14) . . ?
O1 Ni1 N1 98.45(8) . . ?
O1 Ni1 N2 164.83(9) . . ?
O1 Ni1 N3 110.92(9) . . ?
O1 Ni1 N4 96.86(8) . . ?
O1 Ni1 O2 79.04(10) . . ?
O2 Ni1 N1 78.10(8) . . ?
O2 Ni1 N4 93.15(8) . . ?
O1A Ni1 N1 84.27(16) . . ?
O1A Ni1 N2 104.19(18) . . ?
O1A Ni1 N3 170.61(18) . . ?
O1A Ni1 N4 92.85(16) . . ?
O1A Ni1 O2A 79.6(2) . . ?
O2A Ni1 N1 104.86(14) . . ?
C2 N1 Ni1 130.41(15) . . ?
C2 N1 C6 118.76(19) . . ?
C6 N1 Ni1 107.58(13) . . ?
C7 N2 Ni1 107.28(13) . . ?
C7 N2 C8 109.99(16) . . ?
C7 N2 C15 112.15(16) . . ?
C8 N2 Ni1 107.82(12) . . ?
C8 N2 C15 111.64(16) . . ?
C15 N2 Ni1 107.74(12) . . ?
C9 N3 Ni1 110.49(13) . . ?
C9 N3 C13 123.5(2) . . ?
C9 N3 C13A 106.5(5) . . ?
C13 N3 Ni1 125.7(2) . . ?
C13A N3 Ni1 141.6(5) . . ?
C16 N4 Ni1 103.36(12) . . ?
C17 N4 Ni1 111.82(13) . . ?
C17 N4 C16 108.89(18) . . ?
C21 N4 Ni1 112.14(14) . . ?
C21 N4 C16 111.42(19) . . ?
C21 N4 C17 109.1(2) . . ?
C16A N4 Ni1 95.4(4) . . ?
C17A N4 Ni1 118.3(4) . . ?
C17A N4 C16A 119.2(6) . . ?
C17A N4 C21A 111.3(6) . . ?
C21A N4 Ni1 107.9(4) . . ?
C21A N4 C16A 102.7(6) . . ?
H1A C1 H1B 109.5 . . ?
H1A C1 H1C 109.5 . . ?
H1B C1 H1C 109.5 . . ?
C2 C1 H1A 109.5 . . ?
C2 C1 H1B 109.5 . . ?
C2 C1 H1C 109.5 . . ?
N1 C2 C1 117.1(2) . . ?
N1 C2 C3 120.6(2) . . ?
C3 C2 C1 122.2(2) . . ?
C2 C3 H3 120.0 . . ?
C4 C3 C2 120.0(2) . . ?
C4 C3 H3 120.0 . . ?
C3 C4 H4 120.5 . . ?
C5 C4 C3 119.1(2) . . ?
C5 C4 H4 120.5 . . ?
C4 C5 H5 120.7 . . ?
C4 C5 C6 118.7(2) . . ?
C6 C5 H5 120.7 . . ?
N1 C6 C5 122.7(2) . . ?
N1 C6 C7 117.58(18) . . ?
C5 C6 C7 119.7(2) . . ?
N2 C7 C6 110.36(17) . . ?
N2 C7 H7A 109.6 . . ?
N2 C7 H7B 109.6 . . ?
C6 C7 H7A 109.6 . . ?
C6 C7 H7B 109.6 . . ?
H7A C7 H7B 108.1 . . ?
N2 C8 H8A 108.8 . . ?
N2 C8 H8B 108.8 . . ?
N2 C8 C9 113.60(15) . . ?
H8A C8 H8B 107.7 . . ?
C9 C8 H8A 108.8 . . ?
C9 C8 H8B 108.8 . . ?
N3 C9 C8 118.01(16) . . ?
N3 C9 C10 117.5(3) . . ?
N3 C9 C10A 134.6(5) . . ?
C10 C9 C8 124.4(3) . . ?
C10A C9 C8 107.4(5) . . ?
N2 C15 H15A 109.6 . . ?
N2 C15 H15B 109.6 . . ?
N2 C15 H15C 109.3 . . ?
N2 C15 H15D 109.3 . . ?
N2 C15 C16 110.15(17) . . ?
N2 C15 C16A 111.4(4) . . ?
H15A C15 H15B 108.1 . . ?
H15C C15 H15D 108.0 . . ?
C16 C15 H15A 109.6 . . ?
C16 C15 H15B 109.6 . . ?
C16A C15 H15C 109.3 . . ?
C16A C15 H15D 109.3 . . ?
C22 O1 Ni1 114.4(2) . . ?
C23 O2 Ni1 109.4(2) . . ?
C25 O3 C30 121.6(4) . . ?
O2 C23 C24 122.1(3) . . ?
O2 C23 C22 119.0(3) . . ?
C24 C23 C22 118.8(3) . . ?
C25 C24 C23 117.8(3) . . ?
C25 C24 C29 118.9(4) . . ?
C29 C24 C23 123.2(4) . . ?
O3 C25 C24 121.9(3) . . ?
O3 C25 C26 116.3(4) . . ?
C26 C25 C24 121.8(3) . . ?
C25 C26 H26 120.9 . . ?
C27 C26 C25 118.2(5) . . ?
C27 C26 H26 120.9 . . ?
C26 C27 H27 119.5 . . ?
C26 C27 C28 120.9(5) . . ?
C28 C27 H27 119.5 . . ?
C27 C28 H28 119.8 . . ?
C29 C28 C27 120.4(4) . . ?
C29 C28 H28 119.8 . . ?
C24 C29 H29 120.1 . . ?
C28 C29 C24 119.7(5) . . ?
C28 C29 H29 120.1 . . ?
O3 C30 C31 110.7(3) . . ?
O3 C30 C22 120.8(3) . . ?
C22 C30 C31 128.5(3) . . ?
C32 C31 C30 121.1(4) . . ?
C36 C31 C30 121.2(4) . . ?
C36 C31 C32 117.7(4) . . ?
C31 C32 H32 120.2 . . ?
C33 C32 C31 119.7(6) . . ?
C33 C32 H32 120.2 . . ?
C32 C33 H33 119.3 . . ?
C34 C33 C32 121.3(5) . . ?
C34 C33 H33 119.3 . . ?
C33 C34 H34 120.5 . . ?
C35 C34 C33 119.1(4) . . ?
C35 C34 H34 120.5 . . ?
C34 C35 H35 119.5 . . ?
C36 C35 C34 120.9(5) . . ?
C36 C35 H35 119.5 . . ?
C31 C36 H36 119.4 . . ?
C35 C36 C31 121.3(5) . . ?
C35 C36 H36 119.4 . . ?
C9 C10 H10 119.4 . . ?
C11 C10 C9 121.2(4) . . ?
C11 C10 H10 119.4 . . ?
C10 C11 H11 120.6 . . ?
C12 C11 C10 118.8(4) . . ?
C12 C11 H11 120.6 . . ?
C11 C12 H12 119.6 . . ?
C11 C12 C13 120.8(4) . . ?
C13 C12 H12 119.6 . . ?
N3 C13 C12 118.2(4) . . ?
N3 C13 C14 121.0(3) . . ?
C12 C13 C14 120.9(3) . . ?
C13 C14 H14A 109.5 . . ?
C13 C14 H14B 109.5 . . ?
C13 C14 H14C 109.5 . . ?
H14A C14 H14B 109.5 . . ?
H14A C14 H14C 109.5 . . ?
H14B C14 H14C 109.5 . . ?
N4 C16 H16A 109.7 . . ?
N4 C16 H16B 109.7 . . ?
C15 C16 N4 109.78(18) . . ?
C15 C16 H16A 109.7 . . ?
C15 C16 H16B 109.7 . . ?
H16A C16 H16B 108.2 . . ?
N4 C17 H17A 108.8 . . ?
N4 C17 H17B 108.8 . . ?
N4 C17 C18 113.9(2) . . ?
H17A C17 H17B 107.7 . . ?
C18 C17 H17A 108.8 . . ?
C18 C17 H17B 108.8 . . ?
C17 C18 H18A 109.3 . . ?
C17 C18 H18B 109.3 . . ?
H18A C18 H18B 108.0 . . ?
C19 C18 C17 111.5(3) . . ?
C19 C18 H18A 109.3 . . ?
C19 C18 H18B 109.3 . . ?
C18 C19 H19A 109.5 . . ?
C18 C19 H19B 109.5 . . ?
H19A C19 H19B 108.1 . . ?
C20 C19 C18 110.7(3) . . ?
C20 C19 H19A 109.5 . . ?
C20 C19 H19B 109.5 . . ?
C19 C20 H20A 109.3 . . ?
C19 C20 H20B 109.3 . . ?
C19 C20 C21 111.6(3) . . ?
H20A C20 H20B 108.0 . . ?
C21 C20 H20A 109.3 . . ?
C21 C20 H20B 109.3 . . ?
N4 C21 C20 114.7(2) . . ?
N4 C21 H21A 108.6 . . ?
N4 C21 H21B 108.6 . . ?
C20 C21 H21A 108.6 . . ?
C20 C21 H21B 108.6 . . ?
H21A C21 H21B 107.6 . . ?
O1 C22 C23 116.3(3) . . ?
O1 C22 C30 125.3(3) . . ?
C30 C22 C23 118.4(3) . . ?
C22A O1A Ni1 115.1(5) . . ?
C23A O2A Ni1 109.1(5) . . ?
C25A O3A C30A 121.3(9) . . ?
O2A C23A C24A 122.7(6) . . ?
O2A C23A C22A 118.1(6) . . ?
C24A C23A C22A 119.1(6) . . ?
C25A C24A C23A 118.3(6) . . ?
C25A C24A C29A 118.2(9) . . ?
C29A C24A C23A 123.5(8) . . ?
O3A C25A C24A 122.1(7) . . ?
O3A C25A C26A 116.8(8) . . ?
C26A C25A C24A 121.1(8) . . ?
C25A C26A H26A 120.5 . . ?
C27A C26A C25A 119.1(11) . . ?
C27A C26A H26A 120.5 . . ?
C26A C27A H27A 119.2 . . ?
C26A C27A C28A 121.6(11) . . ?
C28A C27A H27A 119.2 . . ?
C27A C28A H28A 121.2 . . ?
C29A C28A C27A 117.6(11) . . ?
C29A C28A H28A 121.2 . . ?
C24A C29A H29A 118.9 . . ?
C28A C29A C24A 122.3(13) . . ?
C28A C29A H29A 118.9 . . ?
O3A C30A C31A 111.2(7) . . ?
O3A C30A C22A 122.3(8) . . ?
C22A C30A C31A 126.3(7) . . ?
C32A C31A C30A 121.7(7) . . ?
C32A C31A C36A 115.3(8) . . ?
C36A C31A C30A 122.8(8) . . ?
C31A C32A H32A 118.9 . . ?
C33A C32A C31A 122.2(10) . . ?
C33A C32A H32A 118.9 . . ?
C32A C33A H33A 119.9 . . ?
C34A C33A C32A 120.2(9) . . ?
C34A C33A H33A 119.9 . . ?
C33A C34A H34A 120.4 . . ?
C35A C34A C33A 119.2(9) . . ?
C35A C34A H34A 120.4 . . ?
C34A C35A H35A 119.5 . . ?
C34A C35A C36A 121.1(12) . . ?
C36A C35A H35A 119.5 . . ?
C31A C36A H36A 119.0 . . ?
C35A C36A C31A 121.9(10) . . ?
C35A C36A H36A 119.0 . . ?
C9 C10A H10A 123.4 . . ?
C11A C10A C9 113.1(9) . . ?
C11A C10A H10A 123.4 . . ?
C10A C11A H11A 120.4 . . ?
C12A C11A C10A 119.2(9) . . ?
C12A C11A H11A 120.4 . . ?
C11A C12A H12A 119.9 . . ?
C11A C12A C13A 120.3(9) . . ?
C13A C12A H12A 119.9 . . ?
N3 C13A C12A 126.2(8) . . ?
N3 C13A C14A 113.5(8) . . ?
C12A C13A C14A 120.3(7) . . ?
C13A C14A H14D 109.5 . . ?
C13A C14A H14E 109.5 . . ?
C13A C14A H14F 109.5 . . ?
H14D C14A H14E 109.5 . . ?
H14D C14A H14F 109.5 . . ?
H14E C14A H14F 109.5 . . ?
N4 C16A H16C 109.6 . . ?
N4 C16A H16D 109.6 . . ?
C15 C16A N4 110.3(5) . . ?
C15 C16A H16C 109.6 . . ?
C15 C16A H16D 109.6 . . ?
H16C C16A H16D 108.1 . . ?
N4 C17A H17C 109.3 . . ?
N4 C17A H17D 109.3 . . ?
N4 C17A C18A 111.5(7) . . ?
H17C C17A H17D 108.0 . . ?
C18A C17A H17C 109.3 . . ?
C18A C17A H17D 109.3 . . ?
C17A C18A H18C 109.5 . . ?
C17A C18A H18D 109.5 . . ?
H18C C18A H18D 108.1 . . ?
C19A C18A C17A 110.7(9) . . ?
C19A C18A H18C 109.5 . . ?
C19A C18A H18D 109.5 . . ?
C18A C19A H19C 109.7 . . ?
C18A C19A H19D 109.7 . . ?
H19C C19A H19D 108.2 . . ?
C20A C19A C18A 109.7(10) . . ?
C20A C19A H19C 109.7 . . ?
C20A C19A H19D 109.7 . . ?
C19A C20A H20C 109.8 . . ?
C19A C20A H20D 109.8 . . ?
C19A C20A C21A 109.5(9) . . ?
H20C C20A H20D 108.2 . . ?
C21A C20A H20C 109.8 . . ?
C21A C20A H20D 109.8 . . ?
N4 C21A C20A 113.7(7) . . ?
N4 C21A H21C 108.8 . . ?
N4 C21A H21D 108.8 . . ?
C20A C21A H21C 108.8 . . ?
C20A C21A H21D 108.8 . . ?
H21C C21A H21D 107.7 . . ?
O1A C22A C23A 116.5(7) . . ?
O1A C22A C30A 127.0(8) . . ?
C30A C22A C23A 116.4(7) . . ?
O5 Cl1 O4 109.35(11) . . ?
O5 Cl1 O6 109.39(12) . . ?
O5 Cl1 O7 109.52(10) . . ?
O6 Cl1 O4 109.86(9) . . ?
O7 Cl1 O4 109.50(10) . . ?
O7 Cl1 O6 109.21(11) . . ?

loop_
_geom_bond_atom_site_label_1
_geom_bond_atom_site_label_2
_geom_bond_distance
_geom_bond_site_symmetry_2
_geom_bond_publ_flag
Ni1 N1 2.1947(17) . ?
Ni1 N2 2.0629(16) . ?
Ni1 N3 2.1077(16) . ?
Ni1 N4 2.1680(17) . ?
Ni1 O1 1.998(2) . ?
Ni1 O2 2.162(2) . ?
Ni1 O1A 1.961(5) . ?
Ni1 O2A 2.169(5) . ?
N1 C2 1.345(3) . ?
N1 C6 1.347(3) . ?
N2 C7 1.477(3) . ?
N2 C8 1.480(3) . ?
N2 C15 1.484(2) . ?
N3 C9 1.344(3) . ?
N3 C13 1.362(4) . ?
N3 C13A 1.378(7) . ?
N4 C16 1.510(3) . ?
N4 C17 1.501(3) . ?
N4 C21 1.469(3) . ?
N4 C16A 1.518(8) . ?
N4 C17A 1.443(7) . ?
N4 C21A 1.517(7) . ?
C1 H1A 0.9800 . ?
C1 H1B 0.9800 . ?
C1 H1C 0.9800 . ?
C1 C2 1.482(3) . ?
C2 C3 1.400(3) . ?
C3 H3 0.9500 . ?
C3 C4 1.382(4) . ?
C4 H4 0.9500 . ?
C4 C5 1.367(3) . ?
C5 H5 0.9500 . ?
C5 C6 1.394(3) . ?
C6 C7 1.505(3) . ?
C7 H7A 0.9900 . ?
C7 H7B 0.9900 . ?
C8 H8A 0.9900 . ?
C8 H8B 0.9900 . ?
C8 C9 1.500(3) . ?
C9 C10 1.401(4) . ?
C9 C10A 1.397(7) . ?
C15 H15A 0.9900 . ?
C15 H15B 0.9900 . ?
C15 H15C 0.9900 . ?
C15 H15D 0.9900 . ?
C15 C16 1.503(3) . ?
C15 C16A 1.485(8) . ?
O1 C22 1.314(4) . ?
O2 C23 1.254(4) . ?
O3 C25 1.353(6) . ?
O3 C30 1.384(5) . ?
C23 C24 1.448(4) . ?
C23 C22 1.455(4) . ?
C24 C25 1.393(4) . ?
C24 C29 1.411(6) . ?
C25 C26 1.393(6) . ?
C26 H26 0.9500 . ?
C26 C27 1.381(8) . ?
C27 H27 0.9500 . ?
C27 C28 1.410(8) . ?
C28 H28 0.9500 . ?
C28 C29 1.368(7) . ?
C29 H29 0.9500 . ?
C30 C31 1.453(4) . ?
C30 C22 1.385(4) . ?
C31 C32 1.408(7) . ?
C31 C36 1.407(7) . ?
C32 H32 0.9500 . ?
C32 C33 1.388(6) . ?
C33 H33 0.9500 . ?
C33 C34 1.384(5) . ?
C34 H34 0.9500 . ?
C34 C35 1.372(7) . ?
C35 H35 0.9500 . ?
C35 C36 1.369(8) . ?
C36 H36 0.9500 . ?
C10 H10 0.9500 . ?
C10 C11 1.380(6) . ?
C11 H11 0.9500 . ?
C11 C12 1.369(6) . ?
C12 H12 0.9500 . ?
C12 C13 1.393(5) . ?
C13 C14 1.494(5) . ?
C14 H14A 0.9800 . ?
C14 H14B 0.9800 . ?
C14 H14C 0.9800 . ?
C16 H16A 0.9900 . ?
C16 H16B 0.9900 . ?
C17 H17A 0.9900 . ?
C17 H17B 0.9900 . ?
C17 C18 1.527(4) . ?
C18 H18A 0.9900 . ?
C18 H18B 0.9900 . ?
C18 C19 1.523(4) . ?
C19 H19A 0.9900 . ?
C19 H19B 0.9900 . ?
C19 C20 1.513(4) . ?
C20 H20A 0.9900 . ?
C20 H20B 0.9900 . ?
C20 C21 1.522(4) . ?
C21 H21A 0.9900 . ?
C21 H21B 0.9900 . ?
O1A C22A 1.288(11) . ?
O2A C23A 1.256(7) . ?
O3A C25A 1.341(11) . ?
O3A C30A 1.385(9) . ?
C23A C24A 1.442(8) . ?
C23A C22A 1.480(10) . ?
C24A C25A 1.396(7) . ?
C24A C29A 1.402(10) . ?
C25A C26A 1.384(10) . ?
C26A H26A 0.9500 . ?
C26A C27A 1.379(12) . ?
C27A H27A 0.9500 . ?
C27A C28A 1.414(11) . ?
C28A H28A 0.9500 . ?
C28A C29A 1.368(12) . ?
C29A H29A 0.9500 . ?
C30A C31A 1.442(7) . ?
C30A C22A 1.385(10) . ?
C31A C32A 1.404(11) . ?
C31A C36A 1.419(10) . ?
C32A H32A 0.9500 . ?
C32A C33A 1.385(9) . ?
C33A H33A 0.9500 . ?
C33A C34A 1.383(8) . ?
C34A H34A 0.9500 . ?
C34A C35A 1.370(12) . ?
C35A H35A 0.9500 . ?
C35A C36A 1.370(12) . ?
C36A H36A 0.9500 . ?
C10A H10A 0.9500 . ?
C10A C11A 1.375(9) . ?
C11A H11A 0.9500 . ?
C11A C12A 1.360(9) . ?
C12A H12A 0.9500 . ?
C12A C13A 1.398(9) . ?
C13A C14A 1.499(9) . ?
C14A H14D 0.9800 . ?
C14A H14E 0.9800 . ?
C14A H14F 0.9800 . ?
C16A H16C 0.9900 . ?
C16A H16D 0.9900 . ?
C17A H17C 0.9900 . ?
C17A H17D 0.9900 . ?
C17A C18A 1.519(8) . ?
C18A H18C 0.9900 . ?
C18A H18D 0.9900 . ?
C18A C19A 1.517(8) . ?
C19A H19C 0.9900 . ?
C19A H19D 0.9900 . ?
C19A C20A 1.516(8) . ?
C20A H20C 0.9900 . ?
C20A H20D 0.9900 . ?
C20A C21A 1.534(8) . ?
C21A H21C 0.9900 . ?
C21A H21D 0.9900 . ?
Cl1 O4 1.4360(15) . ?
Cl1 O5 1.4309(17) . ?
Cl1 O6 1.4352(16) . ?
Cl1 O7 1.4349(16) . ?

loop_
_geom_torsion_atom_site_label_1
_geom_torsion_atom_site_label_2
_geom_torsion_atom_site_label_3
_geom_torsion_atom_site_label_4
_geom_torsion
_geom_torsion_site_symmetry_1
_geom_torsion_site_symmetry_2
_geom_torsion_site_symmetry_3
_geom_torsion_site_symmetry_4
_geom_torsion_publ_flag
Ni1 N1 C2 C1 -26.3(3) . . . . ?
Ni1 N1 C2 C3 153.35(16) . . . . ?
Ni1 N1 C6 C5 -158.24(17) . . . . ?
Ni1 N1 C6 C7 20.3(2) . . . . ?
Ni1 N2 C7 C6 -39.6(2) . . . . ?
Ni1 N2 C8 C9 -25.71(19) . . . . ?
Ni1 N2 C15 C16 39.6(2) . . . . ?
Ni1 N2 C15 C16A -17.0(4) . . . . ?
Ni1 N3 C9 C8 -12.6(2) . . . . ?
Ni1 N3 C9 C10 170.1(4) . . . . ?
Ni1 N3 C9 C10A 170.3(11) . . . . ?
Ni1 N3 C13 C12 -169.9(3) . . . . ?
Ni1 N3 C13 C14 9.3(7) . . . . ?
Ni1 N3 C13A C12A -167.4(7) . . . . ?
Ni1 N3 C13A C14A 15.0(19) . . . . ?
Ni1 N4 C16 C15 41.4(2) . . . . ?
Ni1 N4 C17 C18 -178.6(2) . . . . ?
Ni1 N4 C21 C20 178.8(2) . . . . ?
Ni1 N4 C16A C15 -56.9(6) . . . . ?
Ni1 N4 C17A C18A 179.0(6) . . . . ?
Ni1 N4 C21A C20A -175.8(9) . . . . ?
Ni1 O1 C22 C23 -5.6(4) . . . . ?
Ni1 O1 C22 C30 174.2(3) . . . . ?
Ni1 O2 C23 C24 -164.6(2) . . . . ?
Ni1 O2 C23 C22 12.7(3) . . . . ?
Ni1 O1A C22A C23A 13.4(9) . . . . ?
Ni1 O1A C22A C30A -163.8(6) . . . . ?
Ni1 O2A C23A C24A 174.6(5) . . . . ?
Ni1 O2A C23A C22A -2.1(7) . . . . ?
N1 C2 C3 C4 0.9(3) . . . . ?
N1 C6 C7 N2 11.6(3) . . . . ?
N2 C8 C9 N3 26.8(3) . . . . ?
N2 C8 C9 C10 -156.1(5) . . . . ?
N2 C8 C9 C10A -155.3(9) . . . . ?
N2 C15 C16 N4 -56.4(2) . . . . ?
N2 C15 C16A N4 53.9(7) . . . . ?
N3 C9 C10 C11 2.0(9) . . . . ?
N3 C9 C10A C11A 2(2) . . . . ?
N4 C17 C18 C19 54.1(3) . . . . ?
N4 C17A C18A C19A 59.8(12) . . . . ?
C1 C2 C3 C4 -179.5(2) . . . . ?
C2 N1 C6 C5 3.5(3) . . . . ?
C2 N1 C6 C7 -177.92(19) . . . . ?
C2 C3 C4 C5 1.9(3) . . . . ?
C3 C4 C5 C6 -2.0(3) . . . . ?
C4 C5 C6 N1 -0.7(3) . . . . ?
C4 C5 C6 C7 -179.3(2) . . . . ?
C5 C6 C7 N2 -169.73(19) . . . . ?
C6 N1 C2 C1 176.83(19) . . . . ?
C6 N1 C2 C3 -3.5(3) . . . . ?
C7 N2 C8 C9 -142.39(17) . . . . ?
C7 N2 C15 C16 157.44(19) . . . . ?
C7 N2 C15 C16A 100.9(4) . . . . ?
C8 N2 C7 C6 77.4(2) . . . . ?
C8 N2 C15 C16 -78.6(2) . . . . ?
C8 N2 C15 C16A -135.2(4) . . . . ?
C8 C9 C10 C11 -175.0(5) . . . . ?
C8 C9 C10A C11A -175.2(10) . . . . ?
C9 N3 C13 C12 2.7(7) . . . . ?
C9 N3 C13 C14 -178.1(4) . . . . ?
C9 N3 C13A C12A -3.3(16) . . . . ?
C9 N3 C13A C14A 179.1(9) . . . . ?
C9 C10 C11 C12 0.1(10) . . . . ?
C9 C10A C11A C12A -2.5(19) . . . . ?
C15 N2 C7 C6 -157.69(18) . . . . ?
C15 N2 C8 C9 92.4(2) . . . . ?
O2 C23 C24 C25 -174.9(3) . . . . ?
O2 C23 C24 C29 7.7(5) . . . . ?
O2 C23 C22 O1 -5.7(4) . . . . ?
O2 C23 C22 C30 174.5(3) . . . . ?
O3 C25 C26 C27 -178.0(8) . . . . ?
O3 C30 C31 C32 -175.9(8) . . . . ?
O3 C30 C31 C36 4.0(7) . . . . ?
O3 C30 C22 O1 -177.8(5) . . . . ?
O3 C30 C22 C23 2.0(6) . . . . ?
C23 C24 C25 O3 -1.4(7) . . . . ?
C23 C24 C25 C26 179.8(4) . . . . ?
C23 C24 C29 C28 179.3(4) . . . . ?
C24 C23 C22 O1 171.7(3) . . . . ?
C24 C23 C22 C30 -8.1(4) . . . . ?
C24 C25 C26 C27 0.9(10) . . . . ?
C25 O3 C30 C31 -175.3(6) . . . . ?
C25 O3 C30 C22 4.7(11) . . . . ?
C25 C24 C29 C28 1.9(7) . . . . ?
C25 C26 C27 C28 1.6(14) . . . . ?
C26 C27 C28 C29 -2.3(13) . . . . ?
C27 C28 C29 C24 0.5(9) . . . . ?
C29 C24 C25 O3 176.2(6) . . . . ?
C29 C24 C25 C26 -2.6(6) . . . . ?
C30 O3 C25 C24 -5.0(11) . . . . ?
C30 O3 C25 C26 173.9(7) . . . . ?
C30 C31 C32 C33 179.9(7) . . . . ?
C30 C31 C36 C35 179.5(5) . . . . ?
C31 C30 C22 O1 2.2(5) . . . . ?
C31 C30 C22 C23 -178.1(3) . . . . ?
C31 C32 C33 C34 1.1(13) . . . . ?
C32 C31 C36 C35 -0.6(10) . . . . ?
C32 C33 C34 C35 -1.5(9) . . . . ?
C33 C34 C35 C36 0.8(9) . . . . ?
C34 C35 C36 C31 0.2(10) . . . . ?
C36 C31 C32 C33 -0.1(13) . . . . ?
C10 C11 C12 C13 -0.9(8) . . . . ?
C11 C12 C13 N3 -0.4(8) . . . . ?
C11 C12 C13 C14 -179.6(5) . . . . ?
C13 N3 C9 C8 173.8(4) . . . . ?
C13 N3 C9 C10 -3.5(6) . . . . ?
C16 N4 C17 C18 67.8(3) . . . . ?
C16 N4 C21 C20 -65.9(3) . . . . ?
C17 N4 C16 C15 160.40(19) . . . . ?
C17 N4 C21 C20 54.4(3) . . . . ?
C17 C18 C19 C20 -51.7(4) . . . . ?
C18 C19 C20 C21 51.7(4) . . . . ?
C19 C20 C21 N4 -55.0(4) . . . . ?
C21 N4 C16 C15 -79.2(2) . . . . ?
C21 N4 C17 C18 -54.0(3) . . . . ?
C22 C23 C24 C25 7.8(4) . . . . ?
C22 C23 C24 C29 -169.7(4) . . . . ?
C22 C30 C31 C32 4.1(8) . . . . ?
C22 C30 C31 C36 -175.9(5) . . . . ?
O2A C23A C24A C25A -175.0(6) . . . . ?
O2A C23A C24A C29A 6.8(18) . . . . ?
O2A C23A C22A O1A -7.2(10) . . . . ?
O2A C23A C22A C30A 170.3(6) . . . . ?
O3A C25A C26A C27A -179.6(16) . . . . ?
O3A C30A C31A C32A -170.8(14) . . . . ?
O3A C30A C31A C36A 4.1(15) . . . . ?
O3A C30A C22A O1A -174.0(13) . . . . ?
O3A C30A C22A C23A 8.8(15) . . . . ?
C23A C24A C25A O3A 1.4(15) . . . . ?
C23A C24A C25A C26A 179.8(10) . . . . ?
C23A C24A C29A C28A -179.1(16) . . . . ?
C24A C23A C22A O1A 176.1(6) . . . . ?
C24A C23A C22A C30A -6.4(10) . . . . ?
C24A C25A C26A C27A 2(2) . . . . ?
C25A O3A C30A C31A 170.0(15) . . . . ?
C25A O3A C30A C22A -6(3) . . . . ?
C25A C24A C29A C28A 3(3) . . . . ?
C25A C26A C27A C28A -3(2) . . . . ?
C26A C27A C28A C29A 3(2) . . . . ?
C27A C28A C29A C24A -3(3) . . . . ?
C29A C24A C25A O3A 179.7(19) . . . . ?
C29A C24A C25A C26A -1.9(19) . . . . ?
C30A O3A C25A C24A 1(3) . . . . ?
C30A O3A C25A C26A -177.8(16) . . . . ?
C30A C31A C32A C33A 172.5(10) . . . . ?
C30A C31A C36A C35A -173.8(16) . . . . ?
C31A C30A C22A O1A 10.3(13) . . . . ?
C31A C30A C22A C23A -166.8(6) . . . . ?
C31A C32A C33A C34A 1.5(18) . . . . ?
C32A C31A C36A C35A 1(2) . . . . ?
C32A C33A C34A C35A 1.2(18) . . . . ?
C33A C34A C35A C36A -3(3) . . . . ?
C34A C35A C36A C31A 1(3) . . . . ?
C36A C31A C32A C33A -2.8(18) . . . . ?
C10A C11A C12A C13A 0.4(19) . . . . ?
C11A C12A C13A N3 3(2) . . . . ?
C11A C12A C13A C14A -179.5(12) . . . . ?
C13A N3 C9 C8 177.8(8) . . . . ?
C13A N3 C9 C10A 0.7(13) . . . . ?
C16A N4 C17A C18A 64.1(10) . . . . ?
C16A N4 C21A C20A -75.8(11) . . . . ?
C17A N4 C16A C15 69.8(8) . . . . ?
C17A N4 C21A C20A 52.8(12) . . . . ?
C17A C18A C19A C20A -59.2(14) . . . . ?
C18A C19A C20A C21A 55.0(15) . . . . ?
C19A C20A C21A N4 -52.4(14) . . . . ?
C21A N4 C16A C15 -166.7(6) . . . . ?
C21A N4 C17A C18A -55.1(10) . . . . ?
C22A C23A C24A C25A 1.6(9) . . . . ?
C22A C23A C24A C29A -176.6(16) . . . . ?
C22A C30A C31A C32A 5.3(13) . . . . ?
C22A C30A C31A C36A -179.8(10) . . . . ?

loop_
_exptl_oxdiff_crystal_face_indexfrac_h
_exptl_oxdiff_crystal_face_indexfrac_k
_exptl_oxdiff_crystal_face_indexfrac_l
_exptl_oxdiff_crystal_face_x
_exptl_oxdiff_crystal_face_y
_exptl_oxdiff_crystal_face_z
-0.0003 -0.9997 -0.0000 0.0016 0.0515 0.0052
0.0003 0.9997 0.0000 -0.0016 -0.0515 -0.0052
-1.0017 0.0016 0.0016 0.1007 -0.0165 0.1313
1.0017 -0.0016 -0.0016 -0.1007 0.0165 -0.1313
0.0009 -0.0015 1.0014 -0.1242 -0.0012 0.0486
0.0004 -0.0055 -1.0013 0.1241 0.0016 -0.0487
-2.0039 -1.0189 2.0026 -0.0449 0.0172 0.3653
1.9967 0.9864 -2.0023 0.0456 -0.0156 -0.3641
